data_4117492
loop_
_publ_author_name
'Qing-Hai Deng'
'Hubert Wadepohl'
'Lutz H. Gade'

_publ_section_title
;
 Highly Enantioselective Copper-Catalyzed Alkylation of \b-Ketoesters and
 Subsequent Cyclization to Spirolactones/Bi-spirolactones
;
_journal_name_full 'Journal of the American Chemical Society'
_journal_page_first 2946
_journal_page_last 2949
_journal_paper_doi 10.1021/ja211859w
_journal_volume 134
_journal_year 2012
_chemical_absolute_configuration ad
_chemical_formula_sum 'C31 H29 Cu N3 O5'
_chemical_formula_weight 587.11
_space_group_IT_number 19
_symmetry_cell_setting orthorhombic
_symmetry_Int_Tables_number 19
_symmetry_space_group_name_Hall 'P 2ac 2ab'
_symmetry_space_group_name_H-M 'P 21 21 21'
_atom_sites_solution_hydrogens geom
_atom_sites_solution_primary dual
_atom_sites_solution_secondary difmap
_audit_block_code ga_qd6
_audit_creation_method SHELXL-97
_cell_angle_alpha 90.00
_cell_angle_beta 90.00
_cell_angle_gamma 90.00
_cell_formula_units_Z 4
_cell_length_a 10.592(5)
_cell_length_b 13.611(7)
_cell_length_c 18.762(9)
_cell_measurement_reflns_used 8116
_cell_measurement_temperature 100(2)
_cell_measurement_theta_max 30.93
_cell_measurement_theta_min 2.44
_cell_volume 2705(2)
_computing_cell_refinement
;
SAINT (Bruker AXS, 1997-2008). Includes estimated systematic errors
 of the unit cell constants from Monte Carlo simulations.
;
_computing_data_collection 'SMART-5.631 (Bruker AXS, 2003)'
_computing_data_reduction 'SAINT (Bruker AXS, 1997-2008); SADABS (Bruker AXS, 2008)'
_computing_publication_material 'SHELXL-97 (Sheldrick, 1997)'
_computing_structure_refinement 'SHELXL-97 (Sheldrick, 1997)'
_computing_structure_solution 'SUPERFLIP (Palatinus, 2007-2009)'
_diffrn_ambient_environment 'perfluoro polyether oil'
_diffrn_ambient_temperature 100(2)
_diffrn_detector 'CCD plate'
_diffrn_detector_area_resol_mean 8.19
_diffrn_detector_type CCD-PXL-KAF2
_diffrn_measured_fraction_theta_full 0.995
_diffrn_measured_fraction_theta_max 0.995
_diffrn_measurement_device 'three-circle diffractometer'
_diffrn_measurement_device_type 'Bruker AXS Smart 1000'
_diffrn_measurement_method '\f- and \w-scans'
_diffrn_measurement_specimen_support 'polyimid foil'
_diffrn_radiation_monochromator graphite
_diffrn_radiation_probe x-ray
_diffrn_radiation_type MoK\a
_diffrn_radiation_wavelength 0.71073
_diffrn_reflns_av_R_equivalents 0.0542
_diffrn_reflns_av_sigmaI/netI 0.0346
_diffrn_reflns_limit_h_max 15
_diffrn_reflns_limit_h_min -15
_diffrn_reflns_limit_k_max 19
_diffrn_reflns_limit_k_min 0
_diffrn_reflns_limit_l_max 27
_diffrn_reflns_limit_l_min 0
_diffrn_reflns_number 66656
_diffrn_reflns_theta_full 31.51
_diffrn_reflns_theta_max 31.51
_diffrn_reflns_theta_min 1.85
_diffrn_source 'fine-focus sealed tube'
_exptl_absorpt_coefficient_mu 0.854
_exptl_absorpt_correction_T_max 0.7464
_exptl_absorpt_correction_T_min 0.6703
_exptl_absorpt_correction_type multi-scan
_exptl_absorpt_process_details
;
multi-scan from symmetry-related measurements (Blessing 1995)
SADABS (Sheldrick & Bruker AXS, 2004-2008)
;
_exptl_crystal_colour yellow
_exptl_crystal_density_diffrn 1.442
_exptl_crystal_description needle
_exptl_crystal_F_000 1220
_exptl_crystal_size_max 0.27
_exptl_crystal_size_mid 0.13
_exptl_crystal_size_min 0.10
_refine_diff_density_max 0.397
_refine_diff_density_min -0.260
_refine_diff_density_rms 0.064
_refine_ls_abs_structure_details 'Flack H D (1983), Acta Cryst. A39, 876-881'
_refine_ls_abs_structure_Flack -0.021(7)
_refine_ls_extinction_method none
_refine_ls_goodness_of_fit_ref 1.038
_refine_ls_hydrogen_treatment constr
_refine_ls_matrix_type full
_refine_ls_number_parameters 364
_refine_ls_number_reflns 8905
_refine_ls_number_restraints 0
_refine_ls_restrained_S_all 1.038
_refine_ls_R_factor_all 0.0441
_refine_ls_R_factor_gt 0.0344
_refine_ls_shift/su_max 0.002
_refine_ls_shift/su_mean 0.000
_refine_ls_structure_factor_coef Fsqd
_refine_ls_weighting_details 'calc w=1/[\s^2^(Fo^2^)+(0.0387P)^2^+0.7905P] where P=(Fo^2^+2Fc^2^)/3'
_refine_ls_weighting_scheme calc
_refine_ls_wR_factor_gt 0.0754
_refine_ls_wR_factor_ref 0.0798
_reflns_number_gt 7928
_reflns_number_total 8905
_reflns_threshold_expression >2sigma(I)
_cod_data_source_file ja211859w_si_002.cif
_cod_data_source_block ga_qd6
_cod_database_code 4117492
_audit_block_refno 1338

loop_
_symmetry_equiv_pos_as_xyz
'x, y, z'
'-x+1/2, -y, z+1/2'
'x+1/2, -y+1/2, -z'
'-x, y+1/2, -z+1/2'

loop_
_atom_site_label
_atom_site_type_symbol
_atom_site_fract_x
_atom_site_fract_y
_atom_site_fract_z
_atom_site_U_iso_or_equiv
_atom_site_adp_type
_atom_site_occupancy
_atom_site_symmetry_multiplicity
_atom_site_calc_flag
_atom_site_refinement_flags
Cu Cu 0.598936(18) 0.591818(15) 0.657035(10) 0.01519(5) Uani 1 1 d .
O1 O 0.24043(13) 0.53964(11) 0.73997(8) 0.0290(3) Uani 1 1 d .
O2 O 0.95375(13) 0.53529(10) 0.57176(8) 0.0240(3) Uani 1 1 d .
O3 O 0.61536(12) 0.73252(9) 0.67686(6) 0.0195(2) Uani 1 1 d .
O4 O 0.56786(12) 0.72337(10) 0.56226(7) 0.0234(3) Uani 1 1 d .
N1 N 0.57463(13) 0.45547(11) 0.62706(8) 0.0170(3) Uani 1 1 d .
N2 N 0.42976(13) 0.59407(12) 0.70220(7) 0.0198(3) Uani 1 1 d .
N3 N 0.78037(12) 0.58910(12) 0.62915(7) 0.0168(2) Uani 1 1 d .
C1 C 0.66224(16) 0.39955(13) 0.59131(9) 0.0181(3) Uani 1 1 d .
C2 C 0.60848(19) 0.30218(12) 0.57655(9) 0.0204(3) Uani 1 1 d .
C3 C 0.48844(18) 0.30122(13) 0.60714(10) 0.0218(3) Uani 1 1 d .
C4 C 0.46840(16) 0.39868(14) 0.63870(9) 0.0203(3) Uani 1 1 d .
C5 C 0.6570(2) 0.21989(14) 0.54205(10) 0.0259(4) Uani 1 1 d .
H5 H 0.7379 0.2214 0.5202 0.031 Uiso 1 1 calc R
C6 C 0.5832(2) 0.13560(14) 0.54065(11) 0.0308(4) Uani 1 1 d .
H6 H 0.6138 0.0784 0.5173 0.037 Uiso 1 1 calc R
C7 C 0.4652(2) 0.13381(15) 0.57304(12) 0.0321(5) Uani 1 1 d .
H7 H 0.4175 0.0747 0.5723 0.039 Uiso 1 1 calc R
C8 C 0.4150(2) 0.21640(14) 0.60652(11) 0.0279(4) Uani 1 1 d .
H8 H 0.3338 0.2149 0.6281 0.033 Uiso 1 1 calc R
C9 C 0.36227(18) 0.42685(14) 0.67445(10) 0.0243(4) Uani 1 1 d .
H9 H 0.2947 0.3815 0.6793 0.029 Uiso 1 1 calc R
C10 C 0.34983(18) 0.52195(15) 0.70463(10) 0.0234(4) Uani 1 1 d .
C11 C 0.37059(17) 0.68022(15) 0.73699(10) 0.0225(4) Uani 1 1 d .
H11 H 0.4305 0.7089 0.7725 0.027 Uiso 1 1 calc R
C12 C 0.2588(2) 0.63256(17) 0.77622(11) 0.0296(4) Uani 1 1 d .
H12A H 0.2790 0.6221 0.8272 0.036 Uiso 1 1 calc R
H12B H 0.1824 0.6741 0.7727 0.036 Uiso 1 1 calc R
C13 C 0.32922(17) 0.75887(14) 0.68553(10) 0.0210(4) Uani 1 1 d .
C14 C 0.29119(17) 0.73732(15) 0.61612(10) 0.0234(4) Uani 1 1 d .
H14 H 0.2940 0.6714 0.5994 0.028 Uiso 1 1 calc R
C15 C 0.24933(19) 0.81148(17) 0.57127(11) 0.0293(4) Uani 1 1 d .
H15 H 0.2233 0.7961 0.5241 0.035 Uiso 1 1 calc R
C16 C 0.24521(18) 0.90762(19) 0.59483(11) 0.0321(4) Uani 1 1 d .
H16 H 0.2168 0.9583 0.5639 0.038 Uiso 1 1 calc R
C17 C 0.2827(2) 0.92987(16) 0.66366(13) 0.0336(5) Uani 1 1 d .
H17 H 0.2804 0.9960 0.6799 0.040 Uiso 1 1 calc R
C18 C 0.32345(19) 0.85602(16) 0.70890(11) 0.0280(4) Uani 1 1 d .
H18 H 0.3477 0.8717 0.7563 0.034 Uiso 1 1 calc R
C19 C 0.78158(17) 0.42664(13) 0.57429(10) 0.0206(3) Uani 1 1 d .
H19 H 0.8328 0.3817 0.5485 0.025 Uiso 1 1 calc R
C20 C 0.83379(16) 0.51936(13) 0.59329(9) 0.0179(3) Uani 1 1 d .
C21 C 0.87159(16) 0.67138(13) 0.63564(9) 0.0181(3) Uani 1 1 d .
H21 H 0.8379 0.7301 0.6099 0.022 Uiso 1 1 calc R
C22 C 0.98886(18) 0.63234(14) 0.59607(11) 0.0243(4) Uani 1 1 d .
H22A H 1.0103 0.6753 0.5552 0.029 Uiso 1 1 calc R
H22B H 1.0624 0.6290 0.6285 0.029 Uiso 1 1 calc R
C23 C 0.90024(17) 0.69883(13) 0.71187(9) 0.0208(3) Uani 1 1 d .
C24 C 0.92960(19) 0.79573(16) 0.72841(13) 0.0323(5) Uani 1 1 d .
H24 H 0.9280 0.8444 0.6921 0.039 Uiso 1 1 calc R
C25 C 0.9612(2) 0.8217(2) 0.79742(15) 0.0438(6) Uani 1 1 d .
H25 H 0.9828 0.8878 0.8082 0.053 Uiso 1 1 calc R
C26 C 0.96127(19) 0.7515(2) 0.85063(13) 0.0478(7) Uani 1 1 d .
H26 H 0.9808 0.7697 0.8982 0.057 Uiso 1 1 calc R
C27 C 0.9332(2) 0.6555(2) 0.83480(12) 0.0417(6) Uani 1 1 d .
H27 H 0.9338 0.6073 0.8715 0.050 Uiso 1 1 calc R
C28 C 0.9037(2) 0.62846(16) 0.76494(10) 0.0286(4) Uani 1 1 d .
H28 H 0.8861 0.5617 0.7539 0.034 Uiso 1 1 calc R
C29 C 0.59515(17) 0.77243(12) 0.61615(9) 0.0191(3) Uani 1 1 d .
C30 C 0.6081(2) 0.88230(14) 0.61096(13) 0.0324(4) Uani 1 1 d .
H30A H 0.6213 0.9098 0.6587 0.049 Uiso 1 1 calc R
H30B H 0.5310 0.9101 0.5903 0.049 Uiso 1 1 calc R
H30C H 0.6804 0.8986 0.5806 0.049 Uiso 1 1 calc R
O91 O 0.41015(18) 0.62986(11) 0.46347(9) 0.0382(4) Uani 1 1 d .
H91 H 0.4549 0.6569 0.4948 0.057 Uiso 1 1 calc R
C91 C 0.4085(3) 0.52932(17) 0.47465(13) 0.0391(5) Uani 1 1 d .
H91A H 0.3703 0.4967 0.4334 0.059 Uiso 1 1 calc R
H91B H 0.3590 0.5146 0.5175 0.059 Uiso 1 1 calc R
H91C H 0.4951 0.5055 0.4810 0.059 Uiso 1 1 calc R

loop_
_atom_site_aniso_label
_atom_site_aniso_U_11
_atom_site_aniso_U_22
_atom_site_aniso_U_33
_atom_site_aniso_U_23
_atom_site_aniso_U_13
_atom_site_aniso_U_12
Cu 0.01296(8) 0.01692(8) 0.01570(8) -0.00034(8) 0.00010(8) -0.00192(8)
O1 0.0188(6) 0.0384(8) 0.0298(7) 0.0005(6) 0.0077(6) -0.0046(6)
O2 0.0170(6) 0.0203(6) 0.0345(7) -0.0025(5) 0.0078(6) -0.0016(5)
O3 0.0173(6) 0.0193(6) 0.0218(5) -0.0038(4) -0.0008(5) 0.0000(5)
O4 0.0181(6) 0.0303(7) 0.0219(6) -0.0025(5) -0.0002(5) -0.0003(5)
N1 0.0169(7) 0.0168(7) 0.0175(6) 0.0015(5) -0.0008(5) -0.0036(5)
N2 0.0157(6) 0.0253(7) 0.0183(6) -0.0011(6) 0.0010(5) -0.0024(6)
N3 0.0137(6) 0.0164(6) 0.0203(6) -0.0003(6) 0.0007(5) -0.0026(6)
C1 0.0202(7) 0.0164(8) 0.0178(7) 0.0016(6) -0.0026(6) -0.0019(7)
C2 0.0253(9) 0.0163(7) 0.0197(7) 0.0029(6) -0.0075(7) -0.0028(7)
C3 0.0236(9) 0.0185(8) 0.0231(8) 0.0050(7) -0.0087(7) -0.0038(7)
C4 0.0199(7) 0.0204(8) 0.0205(7) 0.0053(6) -0.0041(6) -0.0067(7)
C5 0.0338(10) 0.0178(8) 0.0262(9) 0.0003(7) -0.0078(8) -0.0004(7)
C6 0.0413(12) 0.0169(8) 0.0341(10) -0.0008(7) -0.0163(10) -0.0002(8)
C7 0.0381(12) 0.0184(9) 0.0397(11) 0.0042(8) -0.0184(10) -0.0095(8)
C8 0.0264(10) 0.0238(9) 0.0334(9) 0.0077(7) -0.0107(8) -0.0080(8)
C9 0.0204(8) 0.0252(9) 0.0273(9) 0.0043(7) -0.0003(7) -0.0080(7)
C10 0.0178(8) 0.0337(10) 0.0188(8) 0.0045(7) 0.0029(7) -0.0020(7)
C11 0.0168(8) 0.0331(10) 0.0175(8) -0.0053(7) 0.0021(6) -0.0004(7)
C12 0.0247(10) 0.0420(12) 0.0222(9) -0.0009(8) 0.0066(8) -0.0006(9)
C13 0.0135(7) 0.0314(10) 0.0179(8) -0.0050(7) 0.0020(6) -0.0003(7)
C14 0.0158(8) 0.0333(10) 0.0210(8) -0.0046(7) -0.0014(6) -0.0047(7)
C15 0.0186(8) 0.0456(12) 0.0237(9) 0.0010(8) -0.0039(7) -0.0042(8)
C16 0.0195(8) 0.0403(11) 0.0364(10) 0.0081(10) 0.0005(8) 0.0042(9)
C17 0.0284(10) 0.0308(11) 0.0416(12) -0.0061(9) 0.0078(9) 0.0050(8)
C18 0.0246(9) 0.0364(11) 0.0231(9) -0.0086(8) 0.0020(7) 0.0032(8)
C19 0.0208(8) 0.0191(9) 0.0219(8) -0.0005(6) 0.0009(6) 0.0006(6)
C20 0.0147(7) 0.0183(8) 0.0206(8) 0.0026(6) -0.0004(6) -0.0012(6)
C21 0.0143(7) 0.0156(7) 0.0244(8) 0.0007(6) 0.0027(6) -0.0022(6)
C22 0.0199(9) 0.0249(9) 0.0279(9) -0.0051(7) 0.0067(7) -0.0068(7)
C23 0.0108(6) 0.0258(8) 0.0258(8) -0.0051(6) 0.0006(7) -0.0023(7)
C24 0.0236(10) 0.0280(10) 0.0453(12) -0.0110(9) -0.0059(8) -0.0011(8)
C25 0.0278(11) 0.0487(15) 0.0550(15) -0.0306(13) -0.0057(11) -0.0017(10)
C26 0.0170(9) 0.093(2) 0.0335(11) -0.0331(13) 0.0034(9) -0.0073(11)
C27 0.0249(10) 0.0761(18) 0.0240(10) 0.0029(11) 0.0024(8) -0.0130(10)
C28 0.0225(8) 0.0395(10) 0.0238(8) 0.0008(7) 0.0018(8) -0.0085(9)
C29 0.0123(7) 0.0185(7) 0.0266(8) -0.0016(6) 0.0046(7) 0.0012(7)
C30 0.0300(10) 0.0181(8) 0.0492(12) 0.0019(8) 0.0109(10) 0.0009(8)
O91 0.0438(9) 0.0336(8) 0.0373(8) 0.0008(6) -0.0171(8) -0.0036(8)
C91 0.0377(12) 0.0354(11) 0.0441(12) -0.0011(9) -0.0146(11) 0.0020(11)

loop_
_atom_type_symbol
_atom_type_description
_atom_type_scat_dispersion_real
_atom_type_scat_dispersion_imag
_atom_type_scat_source
C C 0.0033 0.0016 'International Tables Vol C Tables 4.2.6.8 and 6.1.1.4'
H H 0.0000 0.0000 'International Tables Vol C Tables 4.2.6.8 and 6.1.1.4'
Cu Cu 0.3201 1.2651 'International Tables Vol C Tables 4.2.6.8 and 6.1.1.4'
N N 0.0061 0.0033 'International Tables Vol C Tables 4.2.6.8 and 6.1.1.4'
O O 0.0106 0.0060 'International Tables Vol C Tables 4.2.6.8 and 6.1.1.4'

loop_
_geom_angle_atom_site_label_1
_geom_angle_atom_site_label_2
_geom_angle_atom_site_label_3
_geom_angle
N1 Cu O3 173.67(6)
N1 Cu N2 91.07(6)
O3 Cu N2 89.08(6)
N1 Cu N3 91.94(6)
O3 Cu N3 88.99(6)
N2 Cu N3 169.92(6)
C10 O1 C12 105.63(15)
C20 O2 C22 107.11(14)
C29 O3 Cu 103.36(10)
C1 N1 C4 108.48(15)
C1 N1 Cu 125.22(12)
C4 N1 Cu 126.30(12)
C10 N2 C11 107.91(15)
C10 N2 Cu 126.39(14)
C11 N2 Cu 125.67(12)
C20 N3 C21 108.16(14)
C20 N3 Cu 124.90(12)
C21 N3 Cu 126.33(11)
C19 C1 N1 126.44(17)
C19 C1 C2 124.25(17)
N1 C1 C2 109.26(15)
C5 C2 C3 121.35(17)
C5 C2 C1 132.12(19)
C3 C2 C1 106.51(16)
C8 C3 C2 120.91(19)
C8 C3 C4 132.21(19)
C2 C3 C4 106.81(15)
C9 C4 N1 126.25(18)
C9 C4 C3 124.85(17)
N1 C4 C3 108.89(16)
C6 C5 C2 117.8(2)
C6 C5 H5 121.1
C2 C5 H5 121.1
C5 C6 C7 120.8(2)
C5 C6 H6 119.6
C7 C6 H6 119.6
C6 C7 C8 121.74(19)
C6 C7 H7 119.1
C8 C7 H7 119.1
C3 C8 C7 117.4(2)
C3 C8 H8 121.3
C7 C8 H8 121.3
C4 C9 C10 121.95(17)
C4 C9 H9 119.0
C10 C9 H9 119.0
N2 C10 O1 116.13(18)
N2 C10 C9 128.01(18)
O1 C10 C9 115.86(17)
N2 C11 C13 113.77(15)
N2 C11 C12 101.69(16)
C13 C11 C12 112.50(16)
N2 C11 H11 109.5
C13 C11 H11 109.5
C12 C11 H11 109.5
O1 C12 C11 104.31(15)
O1 C12 H12A 110.9
C11 C12 H12A 110.9
O1 C12 H12B 110.9
C11 C12 H12B 110.9
H12A C12 H12B 108.9
C14 C13 C18 118.72(19)
C14 C13 C11 122.21(18)
C18 C13 C11 119.00(17)
C15 C14 C13 120.38(19)
C15 C14 H14 119.8
C13 C14 H14 119.8
C16 C15 C14 120.35(19)
C16 C15 H15 119.8
C14 C15 H15 119.8
C15 C16 C17 119.8(2)
C15 C16 H16 120.1
C17 C16 H16 120.1
C16 C17 C18 120.2(2)
C16 C17 H17 119.9
C18 C17 H17 119.9
C17 C18 C13 120.61(19)
C17 C18 H18 119.7
C13 C18 H18 119.7
C1 C19 C20 123.01(17)
C1 C19 H19 118.5
C20 C19 H19 118.5
N3 C20 O2 116.69(16)
N3 C20 C19 127.65(17)
O2 C20 C19 115.65(16)
N3 C21 C23 113.30(14)
N3 C21 C22 103.00(14)
C23 C21 C22 112.32(15)
N3 C21 H21 109.3
C23 C21 H21 109.3
C22 C21 H21 109.3
O2 C22 C21 105.04(14)
O2 C22 H22A 110.7
C21 C22 H22A 110.7
O2 C22 H22B 110.7
C21 C22 H22B 110.7
H22A C22 H22B 108.8
C28 C23 C24 119.39(18)
C28 C23 C21 121.10(16)
C24 C23 C21 119.43(17)
C25 C24 C23 120.4(2)
C25 C24 H24 119.8
C23 C24 H24 119.8
C26 C25 C24 120.0(2)
C26 C25 H25 120.0
C24 C25 H25 120.0
C27 C26 C25 120.1(2)
C27 C26 H26 119.9
C25 C26 H26 119.9
C26 C27 C28 120.1(2)
C26 C27 H27 119.9
C28 C27 H27 119.9
C23 C28 C27 120.0(2)
C23 C28 H28 120.0
C27 C28 H28 120.0
O4 C29 O3 122.25(16)
O4 C29 C30 120.09(17)
O3 C29 C30 117.65(16)
C29 C30 H30A 109.5
C29 C30 H30B 109.5
H30A C30 H30B 109.5
C29 C30 H30C 109.5
H30A C30 H30C 109.5
H30B C30 H30C 109.5
C91 O91 H91 109.5
O91 C91 H91A 109.5
O91 C91 H91B 109.5
H91A C91 H91B 109.5
O91 C91 H91C 109.5
H91A C91 H91C 109.5
H91B C91 H91C 109.5

loop_
_geom_bond_atom_site_label_1
_geom_bond_atom_site_label_2
_geom_bond_distance
Cu N1 1.9563(17)
Cu O3 1.9587(15)
Cu N2 1.9825(16)
Cu N3 1.9921(16)
O1 C10 1.357(2)
O1 C12 1.449(3)
O2 C20 1.351(2)
O2 C22 1.446(2)
O3 C29 1.280(2)
O4 C29 1.246(2)
N1 C1 1.375(2)
N1 C4 1.383(2)
N2 C10 1.297(2)
N2 C11 1.481(2)
N3 C20 1.294(2)
N3 C21 1.484(2)
C1 C19 1.355(2)
C1 C2 1.469(2)
C2 C5 1.392(3)
C2 C3 1.395(3)
C3 C8 1.392(3)
C3 C4 1.468(3)
C4 C9 1.364(3)
C5 C6 1.388(3)
C5 H5 0.9500
C6 C7 1.391(3)
C6 H6 0.9500
C7 C8 1.393(3)
C7 H7 0.9500
C8 H8 0.9500
C9 C10 1.419(3)
C9 H9 0.9500
C11 C13 1.507(3)
C11 C12 1.537(3)
C11 H11 1.0000
C12 H12A 0.9900
C12 H12B 0.9900
C13 C14 1.394(3)
C13 C18 1.395(3)
C14 C15 1.387(3)
C14 H14 0.9500
C15 C16 1.382(4)
C15 H15 0.9500
C16 C17 1.384(3)
C16 H16 0.9500
C17 C18 1.385(3)
C17 H17 0.9500
C18 H18 0.9500
C19 C20 1.423(2)
C19 H19 0.9500
C21 C23 1.509(2)
C21 C22 1.542(3)
C21 H21 1.0000
C22 H22A 0.9900
C22 H22B 0.9900
C23 C28 1.382(3)
C23 C24 1.390(3)
C24 C25 1.383(3)
C24 H24 0.9500
C25 C26 1.382(4)
C25 H25 0.9500
C26 C27 1.373(4)
C26 H26 0.9500
C27 C28 1.397(3)
C27 H27 0.9500
C28 H28 0.9500
C29 C30 1.505(3)
C30 H30A 0.9800
C30 H30B 0.9800
C30 H30C 0.9800
O91 C91 1.385(3)
O91 H91 0.8400
C91 H91A 0.9800
C91 H91B 0.9800
C91 H91C 0.9800
Cu O4 2.5449(16)

loop_
_geom_torsion_atom_site_label_1
_geom_torsion_atom_site_label_2
_geom_torsion_atom_site_label_3
_geom_torsion_atom_site_label_4
_geom_torsion
N1 Cu O3 C29 -12.0(6)
N2 Cu O3 C29 -103.45(12)
N3 Cu O3 C29 86.44(12)
O3 Cu N1 C1 90.5(6)
N2 Cu N1 C1 -178.15(14)
N3 Cu N1 C1 -7.77(14)
O3 Cu N1 C4 -90.3(6)
N2 Cu N1 C4 0.98(14)
N3 Cu N1 C4 171.36(14)
N1 Cu N2 C10 0.55(16)
O3 Cu N2 C10 174.22(15)
N3 Cu N2 C10 -106.8(4)
N1 Cu N2 C11 -177.10(14)
O3 Cu N2 C11 -3.43(14)
N3 Cu N2 C11 75.6(4)
N1 Cu N3 C20 9.96(15)
O3 Cu N3 C20 -163.77(15)
N2 Cu N3 C20 117.2(4)
N1 Cu N3 C21 179.90(14)
O3 Cu N3 C21 6.17(13)
N2 Cu N3 C21 -72.8(4)
C4 N1 C1 C19 -175.34(17)
Cu N1 C1 C19 3.9(2)
C4 N1 C1 C2 2.16(18)
Cu N1 C1 C2 -178.58(11)
C19 C1 C2 C5 -2.8(3)
N1 C1 C2 C5 179.64(18)
C19 C1 C2 C3 175.30(17)
N1 C1 C2 C3 -2.27(18)
C5 C2 C3 C8 2.5(3)
C1 C2 C3 C8 -175.86(16)
C5 C2 C3 C4 179.79(16)
C1 C2 C3 C4 1.44(18)
C1 N1 C4 C9 177.86(17)
Cu N1 C4 C9 -1.4(3)
C1 N1 C4 C3 -1.24(18)
Cu N1 C4 C3 179.50(11)
C8 C3 C4 C9 -2.4(3)
C2 C3 C4 C9 -179.31(17)
C8 C3 C4 N1 176.68(18)
C2 C3 C4 N1 -0.19(19)
C3 C2 C5 C6 -1.7(3)
C1 C2 C5 C6 176.19(18)
C2 C5 C6 C7 -0.3(3)
C5 C6 C7 C8 1.5(3)
C2 C3 C8 C7 -1.2(3)
C4 C3 C8 C7 -177.74(18)
C6 C7 C8 C3 -0.7(3)
N1 C4 C9 C10 0.1(3)
C3 C4 C9 C10 179.03(17)
C11 N2 C10 O1 -3.5(2)
Cu N2 C10 O1 178.52(12)
C11 N2 C10 C9 176.06(18)
Cu N2 C10 C9 -1.9(3)
C12 O1 C10 N2 -10.4(2)
C12 O1 C10 C9 169.99(17)
C4 C9 C10 N2 1.7(3)
C4 C9 C10 O1 -178.72(17)
C10 N2 C11 C13 -106.44(18)
Cu N2 C11 C13 71.57(18)
C10 N2 C11 C12 14.77(19)
Cu N2 C11 C12 -167.22(12)
C10 O1 C12 C11 18.81(19)
N2 C11 C12 O1 -20.13(19)
C13 C11 C12 O1 101.96(18)
N2 C11 C13 C14 30.0(2)
C12 C11 C13 C14 -85.0(2)
N2 C11 C13 C18 -152.88(17)
C12 C11 C13 C18 92.1(2)
C18 C13 C14 C15 0.4(3)
C11 C13 C14 C15 177.59(17)
C13 C14 C15 C16 0.2(3)
C14 C15 C16 C17 -0.2(3)
C15 C16 C17 C18 -0.4(3)
C16 C17 C18 C13 1.0(3)
C14 C13 C18 C17 -1.0(3)
C11 C13 C18 C17 -178.29(18)
N1 C1 C19 C20 1.3(3)
C2 C1 C19 C20 -175.87(16)
C21 N3 C20 O2 0.7(2)
Cu N3 C20 O2 172.22(11)
C21 N3 C20 C19 179.94(17)
Cu N3 C20 C19 -8.6(3)
C22 O2 C20 N3 -0.6(2)
C22 O2 C20 C19 -179.95(16)
C1 C19 C20 N3 1.3(3)
C1 C19 C20 O2 -179.44(17)
C20 N3 C21 C23 -122.07(16)
Cu N3 C21 C23 66.60(18)
C20 N3 C21 C22 -0.48(19)
Cu N3 C21 C22 -171.81(12)
C20 O2 C22 C21 0.26(19)
N3 C21 C22 O2 0.12(18)
C23 C21 C22 O2 122.36(16)
N3 C21 C23 C28 34.2(2)
C22 C21 C23 C28 -82.0(2)
N3 C21 C23 C24 -148.98(17)
C22 C21 C23 C24 94.8(2)
C28 C23 C24 C25 -0.5(3)
C21 C23 C24 C25 -177.36(19)
C23 C24 C25 C26 -1.2(3)
C24 C25 C26 C27 1.6(3)
C25 C26 C27 C28 -0.3(3)
C24 C23 C28 C27 1.7(3)
C21 C23 C28 C27 178.60(19)
C26 C27 C28 C23 -1.4(3)
Cu O3 C29 O4 2.2(2)
Cu O3 C29 C30 -176.51(14)
